data_2236786
loop_
_publ_author_name
'Sun, Zhong-Qiang'
'Ding, Zhen-Ya'
'Shao, Zhi-Yu'

_publ_section_title
;
 4-(Cyclopropanecarboxamido)benzoic acid
;
_journal_coeditor_code ZS2222
_journal_issue 10
_journal_name_full 'Acta Crystallographica Section E'
_journal_page_first o3029
_journal_paper_doi 10.1107/S1600536812038196
_journal_volume 68
_journal_year 2012
_chemical_formula_iupac 'C11 H11 N O3'
_chemical_formula_moiety 'C11 H11 N O3'
_chemical_formula_sum 'C11 H11 N O3'
_chemical_formula_weight 205.21
_chemical_name_systematic
;
4-(Cyclopropanecarboxamido)benzoic acid
;
_space_group_IT_number 14
_symmetry_cell_setting monoclinic
_symmetry_space_group_name_Hall '-P 2yn'
_symmetry_space_group_name_H-M 'P 1 21/n 1'
_atom_sites_solution_hydrogens geom
_atom_sites_solution_primary direct
_atom_sites_solution_secondary difmap
_audit_creation_method SHELXL-97
_cell_angle_alpha 90.00
_cell_angle_beta 111.227(2)
_cell_angle_gamma 90.00
_cell_formula_units_Z 4
_cell_length_a 13.2429(14)
_cell_length_b 4.7704(5)
_cell_length_c 16.7983(18)
_cell_measurement_reflns_used 2486
_cell_measurement_temperature 293(2)
_cell_measurement_theta_max 56.099
_cell_measurement_theta_min 4.886
_cell_volume 989.21(18)
_computing_cell_refinement 'sAINT (Bruker, 2003)'
_computing_data_collection 'SMART (Bruker, 2003)'
_computing_data_reduction 'SAINT (Bruker, 2003)'
_computing_molecular_graphics 'SHELXTL (Sheldrick, 2008)'
_computing_publication_material 'SHELXTL (Sheldrick, 2008)'
_computing_structure_refinement 'SHELXL97 (Sheldrick, 2008)'
_computing_structure_solution 'SHELXS97 (Sheldrick, 2008)'
_diffrn_ambient_temperature 293(2)
_diffrn_measured_fraction_theta_full 0.998
_diffrn_measured_fraction_theta_max 0.998
_diffrn_measurement_device_type 'Bruker SMART CCD area-detector'
_diffrn_measurement_method '\f and \w scans'
_diffrn_radiation_monochromator graphite
_diffrn_radiation_source 'fine-focus sealed tube'
_diffrn_radiation_type MoK\a
_diffrn_radiation_wavelength 0.71073
_diffrn_reflns_av_R_equivalents 0.0217
_diffrn_reflns_av_sigmaI/netI 0.0257
_diffrn_reflns_limit_h_max 16
_diffrn_reflns_limit_h_min -16
_diffrn_reflns_limit_k_max 5
_diffrn_reflns_limit_k_min -5
_diffrn_reflns_limit_l_max 15
_diffrn_reflns_limit_l_min -20
_diffrn_reflns_number 5558
_diffrn_reflns_theta_full 26.00
_diffrn_reflns_theta_max 26.00
_diffrn_reflns_theta_min 2.44
_diffrn_standards_number 0
_exptl_absorpt_coefficient_mu 0.101
_exptl_absorpt_correction_T_max 1.00000
_exptl_absorpt_correction_T_min 0.78885
_exptl_absorpt_correction_type multi-scan
_exptl_absorpt_process_details '(SADABS; Bruker, 2003)'
_exptl_crystal_colour colorless
_exptl_crystal_density_diffrn 1.378
_exptl_crystal_density_method 'not measured'
_exptl_crystal_description prismatic
_exptl_crystal_F_000 432
_exptl_crystal_size_max 0.312
_exptl_crystal_size_mid 0.211
_exptl_crystal_size_min 0.165
_refine_diff_density_max 0.152
_refine_diff_density_min -0.199
_refine_ls_extinction_coef 0.022(4)
_refine_ls_extinction_expression Fc^*^=kFc[1+0.001xFc^2^\l^3^/sin(2\q)]^-1/4^
_refine_ls_extinction_method 'SHELXL97 (Sheldrick, 2008)'
_refine_ls_goodness_of_fit_ref 1.047
_refine_ls_hydrogen_treatment mixed
_refine_ls_matrix_type full
_refine_ls_number_parameters 145
_refine_ls_number_reflns 1934
_refine_ls_number_restraints 1
_refine_ls_restrained_S_all 1.048
_refine_ls_R_factor_all 0.0464
_refine_ls_R_factor_gt 0.0411
_refine_ls_shift/su_max 0.000
_refine_ls_shift/su_mean 0.000
_refine_ls_structure_factor_coef Fsqd
_refine_ls_weighting_details 'calc w=1/[\s^2^(Fo^2^)+(0.0639P)^2^+0.2147P] where P=(Fo^2^+2Fc^2^)/3'
_refine_ls_weighting_scheme calc
_refine_ls_wR_factor_gt 0.1133
_refine_ls_wR_factor_ref 0.1190
_reflns_number_gt 1682
_reflns_number_total 1934
_reflns_threshold_expression I>2\s(I)
_cod_data_source_file zs2222.cif
_cod_data_source_block I
_cod_original_sg_symbol_H-M 'P 21/n'
_cod_database_code 2236786
_cod_database_fobs_code 2236786

loop_
_symmetry_equiv_pos_as_xyz
'x, y, z'
'-x+1/2, y+1/2, -z+1/2'
'-x, -y, -z'
'x-1/2, -y-1/2, z-1/2'

loop_
_atom_site_type_symbol
_atom_site_label
_atom_site_fract_x
_atom_site_fract_y
_atom_site_fract_z
_atom_site_U_iso_or_equiv
_atom_site_adp_type
_atom_site_calc_flag
_atom_site_refinement_flags
_atom_site_occupancy
_atom_site_symmetry_multiplicity
N N1 0.56625(9) 0.5748(2) 0.15289(8) 0.0404(3) Uani d . 1 1
O O1 0.49517(9) 0.1514(2) 0.16147(9) 0.0605(4) Uani d . 1 1
O O2 0.87070(9) -0.0148(3) -0.01839(8) 0.0707(4) Uani d . 1 1
O O3 0.98671(9) 0.2842(3) 0.06937(8) 0.0647(4) Uani d D 1 1
C C1 0.49424(11) 0.4057(3) 0.16928(9) 0.0394(3) Uani d . 1 1
C C2 0.41426(12) 0.5484(3) 0.19760(11) 0.0498(4) Uani d . 1 1
H H2 0.4217 0.7520 0.2053 0.060 Uiso calc R 1 1
C C3 0.30111(13) 0.4331(4) 0.16602(12) 0.0649(5) Uani d . 1 1
H H3A 0.2418 0.5656 0.1533 0.078 Uiso calc R 1 1
H H3B 0.2862 0.2707 0.1288 0.078 Uiso calc R 1 1
C C4 0.36945(14) 0.3933(4) 0.25499(11) 0.0591(5) Uani d . 1 1
H H4A 0.3969 0.2061 0.2730 0.071 Uiso calc R 1 1
H H4B 0.3524 0.5010 0.2975 0.071 Uiso calc R 1 1
C C5 0.64690(10) 0.4785(3) 0.12217(8) 0.0361(3) Uani d . 1 1
C C6 0.75069(11) 0.5867(3) 0.15619(10) 0.0466(4) Uani d . 1 1
H H6 0.7671 0.7235 0.1984 0.056 Uiso calc R 1 1
C C7 0.83018(11) 0.4915(3) 0.12747(9) 0.0479(4) Uani d . 1 1
H H7 0.8998 0.5649 0.1505 0.058 Uiso calc R 1 1
C C8 0.80668(10) 0.2874(3) 0.06466(9) 0.0407(3) Uani d . 1 1
C C9 0.70189(11) 0.1846(3) 0.02946(9) 0.0471(4) Uani d . 1 1
H H9 0.6850 0.0505 -0.0136 0.057 Uiso calc R 1 1
C C10 0.62238(11) 0.2803(3) 0.05789(9) 0.0449(4) Uani d . 1 1
H H10 0.5522 0.2111 0.0337 0.054 Uiso calc R 1 1
C C11 0.89105(11) 0.1726(3) 0.03496(9) 0.0447(4) Uani d . 1 1
H H1 0.5640(13) 0.744(4) 0.1630(10) 0.049(5) Uiso d . 1 1
H H3 1.0297(19) 0.200(5) 0.0483(16) 0.110(9) Uiso d D 1 1

loop_
_atom_site_aniso_label
_atom_site_aniso_U_11
_atom_site_aniso_U_22
_atom_site_aniso_U_33
_atom_site_aniso_U_12
_atom_site_aniso_U_13
_atom_site_aniso_U_23
N1 0.0449(6) 0.0271(6) 0.0596(7) 0.0002(5) 0.0314(6) -0.0046(5)
O1 0.0739(8) 0.0284(5) 0.1042(9) 0.0011(5) 0.0621(7) -0.0012(5)
O2 0.0470(6) 0.0924(10) 0.0813(8) -0.0001(6) 0.0334(6) -0.0349(7)
O3 0.0408(6) 0.0872(9) 0.0737(8) -0.0002(6) 0.0300(6) -0.0204(7)
C1 0.0437(7) 0.0293(7) 0.0531(8) 0.0010(5) 0.0270(6) -0.0004(5)
C2 0.0569(9) 0.0321(7) 0.0781(11) -0.0027(6) 0.0457(8) -0.0058(7)
C3 0.0451(8) 0.0789(12) 0.0805(12) 0.0013(8) 0.0345(8) -0.0126(10)
C4 0.0635(10) 0.0607(10) 0.0722(11) -0.0040(8) 0.0474(9) -0.0034(8)
C5 0.0384(7) 0.0319(6) 0.0445(7) 0.0036(5) 0.0226(6) 0.0031(5)
C6 0.0456(8) 0.0478(8) 0.0527(8) -0.0067(6) 0.0252(6) -0.0136(6)
C7 0.0357(7) 0.0583(9) 0.0534(8) -0.0053(6) 0.0204(6) -0.0091(7)
C8 0.0385(7) 0.0473(8) 0.0413(7) 0.0064(6) 0.0206(6) 0.0030(6)
C9 0.0435(7) 0.0532(9) 0.0499(8) -0.0001(6) 0.0231(6) -0.0135(7)
C10 0.0349(7) 0.0503(8) 0.0524(8) -0.0026(6) 0.0193(6) -0.0098(6)
C11 0.0391(7) 0.0559(9) 0.0434(7) 0.0063(6) 0.0199(6) 0.0008(7)

loop_
_atom_type_symbol
_atom_type_description
_atom_type_scat_dispersion_real
_atom_type_scat_dispersion_imag
_atom_type_scat_source
C C 0.0033 0.0016 'International Tables Vol C Tables 4.2.6.8 and 6.1.1.4'
H H 0.0000 0.0000 'International Tables Vol C Tables 4.2.6.8 and 6.1.1.4'
N N 0.0061 0.0033 'International Tables Vol C Tables 4.2.6.8 and 6.1.1.4'
O O 0.0106 0.0060 'International Tables Vol C Tables 4.2.6.8 and 6.1.1.4'

loop_
_geom_angle_atom_site_label_1
_geom_angle_atom_site_label_2
_geom_angle_atom_site_label_3
_geom_angle
C1 N1 C5 124.04(11)
C1 N1 H1 117.4(11)
C5 N1 H1 118.6(11)
C11 O3 H3 107.8(18)
O1 C1 N1 122.42(12)
O1 C1 C2 121.98(12)
N1 C1 C2 115.59(12)
C1 C2 C4 118.53(13)
C1 C2 C3 117.27(13)
C4 C2 C3 57.93(11)
C1 C2 H2 116.7
C4 C2 H2 116.7
C3 C2 H2 116.7
C4 C3 C2 60.91(11)
C4 C3 H3A 117.7
C2 C3 H3A 117.7
C4 C3 H3B 117.7
C2 C3 H3B 117.7
H3A C3 H3B 114.8
C3 C4 C2 61.15(11)
C3 C4 H4A 117.7
C2 C4 H4A 117.7
C3 C4 H4B 117.7
C2 C4 H4B 117.7
H4A C4 H4B 114.8
C10 C5 C6 119.67(12)
C10 C5 N1 120.68(12)
C6 C5 N1 119.65(12)
C5 C6 C7 120.07(13)
C5 C6 H6 120.0
C7 C6 H6 120.0
C6 C7 C8 120.44(13)
C6 C7 H7 119.8
C8 C7 H7 119.8
C7 C8 C9 119.16(12)
C7 C8 C11 121.77(13)
C9 C8 C11 119.06(13)
C10 C9 C8 120.42(13)
C10 C9 H9 119.8
C8 C9 H9 119.8
C9 C10 C5 120.19(13)
C9 C10 H10 119.9
C5 C10 H10 119.9
O2 C11 O3 123.00(13)
O2 C11 C8 121.50(13)
O3 C11 C8 115.50(13)

loop_
_geom_bond_atom_site_label_1
_geom_bond_atom_site_label_2
_geom_bond_distance
N1 C1 1.3515(17)
N1 C5 1.4202(16)
N1 H1 0.827(18)
O1 C1 1.2208(17)
O2 C11 1.2249(19)
O3 C11 1.3007(18)
O3 H3 0.870(17)
C1 C2 1.4753(18)
C2 C4 1.498(2)
C2 C3 1.501(2)
C2 H2 0.9800
C3 C4 1.452(3)
C3 H3A 0.9700
C3 H3B 0.9700
C4 H4A 0.9700
C4 H4B 0.9700
C5 C10 1.3827(19)
C5 C6 1.3832(19)
C6 C7 1.3839(19)
C6 H6 0.9300
C7 C8 1.386(2)
C7 H7 0.9300
C8 C9 1.386(2)
C8 C11 1.4834(18)
C9 C10 1.3817(19)
C9 H9 0.9300
C10 H10 0.9300

loop_
_geom_hbond_atom_site_label_D
_geom_hbond_atom_site_label_H
_geom_hbond_atom_site_label_A
_geom_hbond_site_symmetry_A
_geom_hbond_distance_DH
_geom_hbond_distance_HA
_geom_hbond_distance_DA
_geom_hbond_angle_DHA
_geom_hbond_publ_flag
N1 H1 O1 1_565 0.827(18) 2.144(19) 2.9273(16) 158.2(16) yes
O3 H3 O2 3_755 0.870(17) 1.803(17) 2.6685(15) 173(3) yes
C2 H2 O1 1_565 0.98 2.37 3.2034(18) 142 yes
C3 H3B O2 3_655 0.97 2.54 3.350(2) 141 yes

loop_
_geom_torsion_atom_site_label_1
_geom_torsion_atom_site_label_2
_geom_torsion_atom_site_label_3
_geom_torsion_atom_site_label_4
_geom_torsion
C5 N1 C1 O1 2.5(2)
C5 N1 C1 C2 -177.69(12)
O1 C1 C2 C4 28.8(2)
N1 C1 C2 C4 -150.99(15)
O1 C1 C2 C3 -37.6(2)
N1 C1 C2 C3 142.56(15)
C1 C2 C3 C4 108.12(16)
C1 C2 C4 C3 -105.96(17)
C1 N1 C5 C10 43.3(2)
C1 N1 C5 C6 -137.46(15)
C10 C5 C6 C7 -1.6(2)
N1 C5 C6 C7 179.14(13)
C5 C6 C7 C8 -0.1(2)
C6 C7 C8 C9 1.6(2)
C6 C7 C8 C11 -177.50(14)
C7 C8 C9 C10 -1.3(2)
C11 C8 C9 C10 177.75(13)
C8 C9 C10 C5 -0.4(2)
C6 C5 C10 C9 1.9(2)
N1 C5 C10 C9 -178.93(14)
C7 C8 C11 O2 177.35(16)
C9 C8 C11 O2 -1.7(2)
C7 C8 C11 O3 -2.6(2)
C9 C8 C11 O3 178.37(13)

loop_
_cod_related_entry_id
_cod_related_entry_database
_cod_related_entry_code
1 ChemSpider 2398125
